data_2208032
loop_
_publ_author_name
'Bing-Xin Liu'
'Jian-Yong Yu'
'Duan-Jun Xu'

_publ_section_title
;(2,2'-Diamino-4,4'-bi-1,3-thiazole-\k^2^<i>N</i>,<i>N</i>')bis(glycinato-\k^2^<i>N</i>,<i>O</i>)nickel(II)
 dihydrate
;
_journal_coeditor_code CV6629
_journal_issue 2
_journal_name_full 'Acta Crystallographica Section E'
_journal_page_first m222
_journal_page_last m223
_journal_paper_doi 10.1107/S1600536806000067
_journal_volume 62
_journal_year 2006
_chemical_formula_iupac '[Ni (C2 H4 N O2)2 (C6 H6 N4 S2)], 2H2 O'
_chemical_formula_moiety 'C10 H14 N6 Ni O4 S2, 2H2 O'
_chemical_formula_sum 'C10 H18 N6 Ni O6 S2'
_chemical_formula_weight 441.13
_chemical_name_systematic
;(2,2'-Diamino-4,4'-bi-1,3-thiazole-\k^2^N,N')bis(glycinato-\k^2^N,O)nickel(II)
dihydrate
;
_space_group_IT_number 15
_symmetry_cell_setting monoclinic
_symmetry_space_group_name_Hall '-C 2yc'
_symmetry_space_group_name_H-M 'C 1 2/c 1'
_atom_sites_solution_hydrogens geom
_atom_sites_solution_primary direct
_atom_sites_solution_secondary difmap
_audit_creation_method SHELXL-97
_cell_angle_alpha 90.00
_cell_angle_beta 92.811(8)
_cell_angle_gamma 90.00
_cell_formula_units_Z 4
_cell_length_a 13.0342(12)
_cell_length_b 8.9631(11)
_cell_length_c 14.0836(12)
_cell_measurement_reflns_used 1802
_cell_measurement_temperature 295(2)
_cell_measurement_theta_max 26.0
_cell_measurement_theta_min 2.8
_cell_volume 1643.4(3)
_computing_cell_refinement PROCESS-AUTO
_computing_data_collection 'PROCESS-AUTO (Rigaku, 1998)'
_computing_data_reduction 'CrystalStructure (Rigaku/MSC, 2002)'
_computing_molecular_graphics 'ORTEP-3 for Windows (Farrugia, 1997)'
_computing_publication_material 'WinGX (Farrugia, 1999)'
_computing_structure_refinement 'SHELXL97 (Sheldrick, 1997)'
_computing_structure_solution 'SIR92 (Altomare <i>et al.</i>,  1993)'
_diffrn_ambient_temperature 295(2)
_diffrn_detector_area_resol_mean 10
_diffrn_measured_fraction_theta_full 1.00
_diffrn_measured_fraction_theta_max 1.00
_diffrn_measurement_device_type 'Rigaku R-AXIS RAPID'
_diffrn_measurement_method \w
_diffrn_radiation_monochromator graphite
_diffrn_radiation_source 'fine-focus sealed tube'
_diffrn_radiation_type MoK\a
_diffrn_radiation_wavelength 0.71073
_diffrn_reflns_av_R_equivalents 0.024
_diffrn_reflns_av_sigmaI/netI 0.019
_diffrn_reflns_limit_h_max 16
_diffrn_reflns_limit_h_min -16
_diffrn_reflns_limit_k_max 11
_diffrn_reflns_limit_k_min -11
_diffrn_reflns_limit_l_max 18
_diffrn_reflns_limit_l_min -18
_diffrn_reflns_number 8498
_diffrn_reflns_theta_full 27.5
_diffrn_reflns_theta_max 27.5
_diffrn_reflns_theta_min 2.8
_diffrn_standards_number 0
_exptl_absorpt_coefficient_mu 1.478
_exptl_absorpt_correction_T_max 0.795
_exptl_absorpt_correction_T_min 0.678
_exptl_absorpt_correction_type multi-scan
_exptl_absorpt_process_details '(ABSCOR; Higashi, 1995)'
_exptl_crystal_colour green
_exptl_crystal_density_diffrn 1.783
_exptl_crystal_density_method 'not measured'
_exptl_crystal_description prism
_exptl_crystal_F_000 912
_exptl_crystal_size_max 0.25
_exptl_crystal_size_mid 0.22
_exptl_crystal_size_min 0.15
_refine_diff_density_max 0.37
_refine_diff_density_min -0.34
_refine_ls_extinction_method none
_refine_ls_goodness_of_fit_ref 1.053
_refine_ls_hydrogen_treatment constr
_refine_ls_matrix_type full
_refine_ls_number_parameters 114
_refine_ls_number_reflns 1888
_refine_ls_number_restraints 0
_refine_ls_restrained_S_all 1.053
_refine_ls_R_factor_all 0.027
_refine_ls_R_factor_gt 0.025
_refine_ls_shift/su_max 0.001
_refine_ls_shift/su_mean 0.000
_refine_ls_structure_factor_coef Fsqd
_refine_ls_weighting_details 'calc w=1/[\s^2^(Fo^2^)+(0.031P)^2^+1.8149P] where P=(Fo^2^+2Fc^2^)/3'
_refine_ls_weighting_scheme calc
_refine_ls_wR_factor_gt 0.062
_refine_ls_wR_factor_ref 0.063
_reflns_number_gt 1749
_reflns_number_total 1888
_reflns_threshold_expression I>2\s(I)
_cod_data_source_file cv6629.cif
_cod_data_source_block I
_cod_depositor_comments
;
The following automatic conversions were performed:
'_symmetry_cell_setting' value 'Monoclinic' changed to 'monoclinic'
according to '/home/saulius/struct/CIF-dictionaries/cif_core.dic'
dictionary named 'cif_core.dic' version 2.4.1 from 2010-06-29.

Automatic conversion script
Id: cif_fix_enum 1527 2010-12-29 10:47:43Z saulius 

The following automatic conversions were performed:

'_symmetry_cell_setting' value 'Monoclinic' changed to 'monoclinic'
according to /home/saulius/struct/CIF-dictionaries/cif_core.dic
dictionary named 'cif_core.dic' version 2.4.1 from 2010-06-29.

Automatic conversion script
Id: cif_fix_values 1715 2011-07-08 13:25:40Z adriana 
;
_cod_original_sg_symbol_H-M 'C 2/c'
_cod_database_code 2208032

loop_
_symmetry_equiv_pos_as_xyz
'x, y, z'
'-x, y, -z+1/2'
'x+1/2, y+1/2, z'
'-x+1/2, y+1/2, -z+1/2'
'-x, -y, -z'
'x, -y, z-1/2'
'-x+1/2, -y+1/2, -z'
'x+1/2, -y+1/2, z-1/2'

loop_
_atom_site_label
_atom_site_fract_x
_atom_site_fract_y
_atom_site_fract_z
_atom_site_U_iso_or_equiv
_atom_site_adp_type
_atom_site_calc_flag
_atom_site_refinement_flags
_atom_site_occupancy
_atom_site_type_symbol
Ni 0.5000 0.71534(3) 0.2500 0.01824(9) Uani d S 1 Ni
N1 0.45384(10) 0.53456(15) 0.16100(9) 0.0222(3) Uani d . 1 N
N2 0.37421(12) 0.62831(19) 0.01908(10) 0.0352(4) Uani d . 1 N
H2A 0.3330 0.6062 -0.0310 0.053 Uiso d R 1 H
H2B 0.3983 0.7126 0.0256 0.053 Uiso d R 1 H
N3 0.64697(10) 0.73806(16) 0.19841(9) 0.0242(3) Uani d . 1 N
H3A 0.6426 0.7985 0.1470 0.036 Uiso d R 1 H
H3B 0.6756 0.6552 0.1809 0.036 Uiso d R 1 H
O1 0.55955(8) 0.87955(13) 0.34322(8) 0.0255(2) Uani d . 1 O
O2 0.70562(9) 0.98673(14) 0.39557(9) 0.0307(3) Uani d . 1 O
O1W 0.62037(13) 0.9716(2) 0.58043(12) 0.0572(4) Uani d . 1 O
H1A 0.5532 0.9974 0.5865 0.086 Uiso d R 1 H
H1B 0.6366 0.9875 0.5208 0.086 Uiso d R 1 H
S 0.37111(3) 0.33353(5) 0.05147(3) 0.03297(12) Uani d . 1 S
C1 0.40157(12) 0.51836(19) 0.07881(11) 0.0248(3) Uani d . 1 C
C2 0.43517(13) 0.2772(2) 0.15526(13) 0.0298(4) Uani d . 1 C
H2 0.4427 0.1787 0.1751 0.036 Uiso calc R 1 H
C3 0.47249(11) 0.39614(18) 0.20317(11) 0.0227(3) Uani d . 1 C
C4 0.71438(13) 0.8102(2) 0.27121(13) 0.0331(4) Uani d . 1 C
H4A 0.7619 0.8756 0.2404 0.040 Uiso calc R 1 H
H4B 0.7544 0.7344 0.3054 0.040 Uiso calc R 1 H
C5 0.65537(12) 0.89995(18) 0.34121(11) 0.0228(3) Uani d . 1 C

loop_
_atom_site_aniso_label
_atom_site_aniso_U_11
_atom_site_aniso_U_22
_atom_site_aniso_U_33
_atom_site_aniso_U_12
_atom_site_aniso_U_13
_atom_site_aniso_U_23
Ni 0.01715(14) 0.01865(15) 0.01858(15) 0.000 -0.00259(10) 0.000
N1 0.0230(6) 0.0221(7) 0.0212(6) -0.0011(5) -0.0027(5) -0.0027(5)
N2 0.0395(8) 0.0378(9) 0.0267(7) -0.0065(7) -0.0123(6) 0.0011(6)
N3 0.0232(6) 0.0269(7) 0.0225(6) 0.0017(5) 0.0009(5) -0.0034(5)
O1 0.0200(5) 0.0275(6) 0.0286(6) -0.0003(4) -0.0003(4) -0.0070(5)
O2 0.0297(6) 0.0297(6) 0.0318(6) -0.0037(5) -0.0085(5) -0.0061(5)
O1W 0.0541(9) 0.0638(11) 0.0551(10) 0.0052(8) 0.0160(8) -0.0056(8)
S 0.0328(2) 0.0342(3) 0.0315(2) -0.00806(18) -0.00249(17) -0.01322(18)
C1 0.0211(7) 0.0298(8) 0.0234(7) -0.0033(6) -0.0002(6) -0.0064(6)
C2 0.0292(8) 0.0245(8) 0.0360(9) -0.0028(7) 0.0030(7) -0.0052(7)
C3 0.0191(7) 0.0231(8) 0.0259(8) -0.0004(6) 0.0020(6) -0.0013(6)
C4 0.0192(8) 0.0446(11) 0.0354(9) -0.0017(7) 0.0005(6) -0.0114(8)
C5 0.0233(7) 0.0215(7) 0.0230(7) 0.0008(6) -0.0038(6) 0.0015(6)

loop_
_atom_type_symbol
_atom_type_description
_atom_type_scat_dispersion_real
_atom_type_scat_dispersion_imag
_atom_type_scat_source
C C 0.0033 0.0000 'International Tables Vol C Tables 4.2.6.8 and 6.1.1.4'
H H 0.0000 0.0000 'International Tables Vol C Tables 4.2.6.8 and 6.1.1.4'
N N 0.0061 0.0000 'International Tables Vol C Tables 4.2.6.8 and 6.1.1.4'
O O 0.0106 0.0000 'International Tables Vol C Tables 4.2.6.8 and 6.1.1.4'
S S 0.1246 0.0000 'International Tables Vol C Tables 4.2.6.8 and 6.1.1.4'
Ni Ni 0.3393 0.0000 'International Tables Vol C Tables 4.2.6.8 and 6.1.1.4'

loop_
_geom_angle_atom_site_label_1
_geom_angle_atom_site_label_2
_geom_angle_atom_site_label_3
_geom_angle_site_symmetry_1
_geom_angle_site_symmetry_3
_geom_angle
N3 Ni N3 2_655 . 168.83(8)
N3 Ni O1 2_655 . 91.80(5)
N3 Ni O1 . . 80.32(5)
N3 Ni O1 2_655 2_655 80.32(5)
N3 Ni O1 . 2_655 91.80(5)
O1 Ni O1 . 2_655 90.78(7)
N3 Ni N1 2_655 . 92.39(5)
N3 Ni N1 . . 96.16(5)
O1 Ni N1 . . 173.64(5)
O1 Ni N1 2_655 . 94.64(5)
N3 Ni N1 2_655 2_655 96.16(5)
N3 Ni N1 . 2_655 92.39(5)
O1 Ni N1 . 2_655 94.64(5)
O1 Ni N1 2_655 2_655 173.64(5)
N1 Ni N1 . 2_655 80.16(7)
C1 N1 C3 . . 110.33(13)
C1 N1 Ni . . 136.18(12)
C3 N1 Ni . . 113.01(10)
C1 N2 H2A . . 118.0
C1 N2 H2B . . 121.3
H2A N2 H2B . . 120.5
C4 N3 Ni . . 109.11(10)
C4 N3 H3A . . 107.9
Ni N3 H3A . . 108.3
C4 N3 H3B . . 108.9
Ni N3 H3B . . 115.3
H3A N3 H3B . . 107.1
C5 O1 Ni . . 115.06(10)
H1A O1W H1B . . 108.8
C2 S C1 . . 89.73(8)
N1 C1 N2 . . 125.58(15)
N1 C1 S . . 113.57(13)
N2 C1 S . . 120.84(12)
C3 C2 S . . 110.06(13)
C3 C2 H2 . . 125.0
S C2 H2 . . 125.0
C2 C3 N1 . . 116.28(14)
C2 C3 C3 . 2_655 126.93(11)
N1 C3 C3 . 2_655 116.76(8)
N3 C4 C5 . . 112.58(13)
N3 C4 H4A . . 109.1
C5 C4 H4A . . 109.1
N3 C4 H4B . . 109.1
C5 C4 H4B . . 109.1
H4A C4 H4B . . 107.8
O2 C5 O1 . . 124.30(15)
O2 C5 C4 . . 117.46(14)
O1 C5 C4 . . 118.20(14)

loop_
_geom_bond_atom_site_label_1
_geom_bond_atom_site_label_2
_geom_bond_site_symmetry_2
_geom_bond_distance
_geom_bond_publ_flag
Ni O1 . 2.0958(11) y
Ni O1 2_655 2.0958(11) ?
Ni N1 . 2.1177(13) y
Ni N1 2_655 2.1177(13) ?
Ni N3 2_655 2.0918(13) ?
Ni N3 . 2.0918(13) y
N1 C1 . 1.322(2) ?
N1 C3 . 1.392(2) ?
N2 C1 . 1.333(2) ?
N2 H2A . 0.8874 ?
N2 H2B . 0.8218 ?
N3 C4 . 1.468(2) ?
N3 H3A . 0.9042 ?
N3 H3B . 0.8725 ?
O1 C5 . 1.2640(19) ?
O2 C5 . 1.2533(19) ?
O1W H1A . 0.9137 ?
O1W H1B . 0.8868 ?
S C2 . 1.7230(19) ?
S C1 . 1.7422(17) ?
C2 C3 . 1.340(2) ?
C2 H2 . 0.9300 ?
C3 C3 2_655 1.470(3) ?
C4 C5 . 1.511(2) ?
C4 H4A . 0.9700 ?
C4 H4B . 0.9700 ?

loop_
_geom_hbond_atom_site_label_D
_geom_hbond_atom_site_label_H
_geom_hbond_atom_site_label_A
_geom_hbond_site_symmetry_A
_geom_hbond_distance_DH
_geom_hbond_distance_HA
_geom_hbond_distance_DA
_geom_hbond_angle_DHA
_geom_hbond_publ_flag
O1W H1A O1 5_676 0.91 2.12 2.947(2) 150 y
O1W H1B O2 . 0.89 2.02 2.884(2) 164 y
N2 H2A O2 8_465 0.89 2.09 2.923(2) 157 y
N2 H2B O1 2_655 0.82 2.42 3.068(2) 136 y
N3 H3A O1W 6_575 0.90 2.28 3.098(2) 151 y
N3 H3B O2 4_645 0.87 2.45 3.2814(19) 160 y
